data_4074726
loop_
_publ_author_name
'Bernskoetter, Wesley H.'
'Pool, Jaime A.'
'Lobkovsky, Emil'
'Chirik, Paul J.'

_publ_section_title
;
 Carbon--Hydrogen Bond Activation with a Cyclometalated Zirconocene
 Hydride: Mechanistic Differences between Arene and Alkane
 Reductive Elimination
;
_journal_coden_ASTM ORGND7
_journal_issue 5
_journal_name_full Organometallics
_journal_page_first 1092
_journal_page_last 1100
_journal_paper_doi 10.1021/om0508379
_journal_volume 25
_journal_year 2006
_chemical_formula_sum 'C22 H42 Si4 Zr'
_chemical_formula_weight 510.14
_space_group_IT_number 14
_symmetry_cell_setting monoclinic
_symmetry_space_group_name_Hall '-P 2ybc'
_symmetry_space_group_name_H-M 'P 1 21/c 1'
_atom_sites_solution_hydrogens mixed
_atom_sites_solution_primary direct
_atom_sites_solution_secondary difmap
_audit_creation_method SHELXL-97
_cell_angle_alpha 90.00
_cell_angle_beta 91.951(4)
_cell_angle_gamma 90.00
_cell_formula_units_Z 8
_cell_length_a 12.4467(16)
_cell_length_b 13.9013(16)
_cell_length_c 32.399(4)
_cell_measurement_reflns_used 7473
_cell_measurement_temperature 173(2)
_cell_measurement_theta_max 32.85
_cell_measurement_theta_min 2.20
_cell_volume 5602.6(12)
_computing_cell_refinement 'Bruker SAINT+'
_computing_data_collection 'Bruker SMART'
_computing_data_reduction 'Bruker SAINT+'
_computing_molecular_graphics 'Bruker SHELXTL'
_computing_publication_material 'Bruker SHELXTL'
_computing_structure_refinement 'SHELXL-97 (Sheldrick, 1997)'
_computing_structure_solution 'SHELXS-97 (Sheldrick, 1990)'
_diffrn_ambient_temperature 173(2)
_diffrn_measured_fraction_theta_full 0.879
_diffrn_measured_fraction_theta_max 0.879
_diffrn_measurement_device_type 'Bruker 1K CCD area detector'
_diffrn_measurement_method '0.3 deg. omega scans'
_diffrn_radiation_monochromator graphite
_diffrn_radiation_source 'fine-focus sealed tube'
_diffrn_radiation_type MoK\a
_diffrn_radiation_wavelength 0.71073
_diffrn_reflns_av_R_equivalents 0.0393
_diffrn_reflns_av_sigmaI/netI 0.0422
_diffrn_reflns_limit_h_max 14
_diffrn_reflns_limit_h_min -14
_diffrn_reflns_limit_k_max 17
_diffrn_reflns_limit_k_min -15
_diffrn_reflns_limit_l_max 38
_diffrn_reflns_limit_l_min -39
_diffrn_reflns_number 33716
_diffrn_reflns_theta_full 26.37
_diffrn_reflns_theta_max 26.37
_diffrn_reflns_theta_min 1.64
_exptl_absorpt_coefficient_mu 0.570
_exptl_absorpt_correction_T_max 0.9452
_exptl_absorpt_correction_T_min 0.7638
_exptl_absorpt_correction_type SADABS
_exptl_crystal_colour colorless
_exptl_crystal_density_diffrn 1.210
_exptl_crystal_density_meas 0
_exptl_crystal_density_method 'not measured'
_exptl_crystal_description block
_exptl_crystal_F_000 2160
_exptl_crystal_size_max 0.50
_exptl_crystal_size_mid 0.30
_exptl_crystal_size_min 0.10
_refine_diff_density_max 0.709
_refine_diff_density_min -0.601
_refine_diff_density_rms 0.081
_refine_ls_extinction_method none
_refine_ls_goodness_of_fit_ref 1.203
_refine_ls_hydrogen_treatment mixed
_refine_ls_matrix_type full
_refine_ls_number_parameters 495
_refine_ls_number_reflns 10073
_refine_ls_number_restraints 0
_refine_ls_restrained_S_all 1.203
_refine_ls_R_factor_all 0.0730
_refine_ls_R_factor_gt 0.0599
_refine_ls_shift/su_max 0.059
_refine_ls_shift/su_mean 0.009
_refine_ls_structure_factor_coef Fsqd
_refine_ls_weighting_details 'calc w=1/[\s^2^(Fo^2^)+(0.0385P)^2^+11.0768P] where P=(Fo^2^+2Fc^2^)/3'
_refine_ls_weighting_scheme calc
_refine_ls_wR_factor_gt 0.1137
_refine_ls_wR_factor_ref 0.1178
_reflns_number_gt 8775
_reflns_number_total 10073
_reflns_threshold_expression >2sigma(I)
_cod_data_source_file om0508379si20051129_120258.cif
_cod_data_source_block jd22
_cod_depositor_comments
;
The following automatic conversions were performed:

'_symmetry_cell_setting' value 'Monoclinic' changed to 'monoclinic'
according to /home/saulius/struct/CIF-dictionaries/cif_core.dic
dictionary named 'cif_core.dic' version 2.4.1 from 2010-06-29.

Automatic conversion script
Id: cif_fix_values 1715 2011-07-08 13:25:40Z adriana 
;
_cod_original_sg_symbol_H-M P2(1)/c
_cod_database_code 4074726

loop_
_symmetry_equiv_pos_as_xyz
'x, y, z'
'-x, y+1/2, -z+1/2'
'-x, -y, -z'
'x, -y-1/2, z-1/2'

loop_
_atom_site_label
_atom_site_type_symbol
_atom_site_fract_x
_atom_site_fract_y
_atom_site_fract_z
_atom_site_U_iso_or_equiv
_atom_site_adp_type
_atom_site_occupancy
_atom_site_symmetry_multiplicity
_atom_site_calc_flag
_atom_site_refinement_flags
Zr1 Zr 1.28651(3) 0.27663(3) -0.060435(12) 0.01765(11) Uani 1 1 d .
H1M H 1.325(3) 0.280(3) -0.1157(13) 0.031(12) Uiso 1 1 d .
Si1 Si 1.48723(10) 0.29909(8) 0.00256(4) 0.0246(3) Uani 1 1 d .
Si2 Si 1.26416(10) 0.51099(8) -0.12883(4) 0.0245(3) Uani 1 1 d .
Si3 Si 1.04239(10) 0.24337(8) 0.01542(4) 0.0252(3) Uani 1 1 d .
Si4 Si 1.27131(10) 0.01463(8) -0.10490(4) 0.0266(3) Uani 1 1 d .
C1 C 1.3977(3) 0.3953(3) -0.02062(13) 0.0230(9) Uani 1 1 d .
C2 C 1.4010(3) 0.4249(3) -0.06251(13) 0.0230(9) Uani 1 1 d .
H2 H 1.4637 0.4234 -0.0784 0.028 Uiso 1 1 calc R
C3 C 1.2982(3) 0.4572(3) -0.07756(13) 0.0209(9) Uani 1 1 d .
C4 C 1.2295(3) 0.4461(3) -0.04368(13) 0.0227(9) Uani 1 1 d .
H4 H 1.1552 0.4619 -0.0440 0.027 Uiso 1 1 calc R
C5 C 1.2883(3) 0.4081(3) -0.00952(13) 0.0235(9) Uani 1 1 d .
H5 H 1.2599 0.3933 0.0166 0.028 Uiso 1 1 calc R
C6 C 1.1973(3) 0.1172(3) -0.08142(12) 0.0199(9) Uani 1 1 d .
C7 C 1.1783(3) 0.1315(3) -0.03875(12) 0.0182(9) Uani 1 1 d .
H7 H 1.2055 0.0914 -0.0171 0.022 Uiso 1 1 calc R
C8 C 1.1130(3) 0.2141(3) -0.03301(13) 0.0203(9) Uani 1 1 d .
C9 C 1.0901(3) 0.2505(3) -0.07361(13) 0.0218(9) Uani 1 1 d .
H9 H 1.0476 0.3057 -0.0800 0.026 Uiso 1 1 calc R
C10 C 1.1401(3) 0.1919(3) -0.10261(13) 0.0251(10) Uani 1 1 d .
H10 H 1.1363 0.2008 -0.1317 0.030 Uiso 1 1 calc R
C11 C 1.4267(4) 0.1997(3) -0.02816(15) 0.0314(11) Uani 1 1 d .
H11A H 1.4018 0.1469 -0.0103 0.038 Uiso 1 1 calc R
H11B H 1.4775 0.1737 -0.0482 0.038 Uiso 1 1 calc R
C12 C 1.4623(4) 0.2905(4) 0.05873(15) 0.0428(13) Uani 1 1 d .
H12A H 1.3871 0.2730 0.0626 0.064 Uiso 1 1 calc R
H12B H 1.4775 0.3527 0.0719 0.064 Uiso 1 1 calc R
H12C H 1.5094 0.2412 0.0713 0.064 Uiso 1 1 calc R
C13 C 1.6315(4) 0.3255(4) -0.00606(16) 0.0368(12) Uani 1 1 d .
H13A H 1.6765 0.2759 0.0073 0.055 Uiso 1 1 calc R
H13B H 1.6501 0.3885 0.0057 0.055 Uiso 1 1 calc R
H13C H 1.6439 0.3261 -0.0358 0.055 Uiso 1 1 calc R
C14 C 1.2424(4) 0.6432(3) -0.12174(16) 0.0397(12) Uani 1 1 d .
H14A H 1.1783 0.6535 -0.1056 0.060 Uiso 1 1 calc R
H14B H 1.2324 0.6740 -0.1488 0.060 Uiso 1 1 calc R
H14C H 1.3052 0.6712 -0.1071 0.060 Uiso 1 1 calc R
C15 C 1.3774(4) 0.4894(4) -0.16366(16) 0.0484(15) Uani 1 1 d .
H15A H 1.4437 0.5162 -0.1512 0.073 Uiso 1 1 calc R
H15B H 1.3619 0.5205 -0.1903 0.073 Uiso 1 1 calc R
H15C H 1.3863 0.4200 -0.1678 0.073 Uiso 1 1 calc R
C16 C 1.1390(4) 0.4566(4) -0.15150(17) 0.0439(13) Uani 1 1 d .
H16A H 1.1502 0.3876 -0.1558 0.066 Uiso 1 1 calc R
H16B H 1.1209 0.4875 -0.1780 0.066 Uiso 1 1 calc R
H16C H 1.0801 0.4661 -0.1326 0.066 Uiso 1 1 calc R
C17 C 1.1345(4) 0.2309(3) 0.06159(14) 0.0342(11) Uani 1 1 d .
H17A H 1.1866 0.2838 0.0621 0.051 Uiso 1 1 calc R
H17B H 1.1728 0.1694 0.0603 0.051 Uiso 1 1 calc R
H17C H 1.0927 0.2329 0.0867 0.051 Uiso 1 1 calc R
C18 C 0.9828(4) 0.3662(3) 0.01287(15) 0.0358(12) Uani 1 1 d .
H18A H 0.9521 0.3820 0.0395 0.054 Uiso 1 1 calc R
H18B H 0.9261 0.3682 -0.0089 0.054 Uiso 1 1 calc R
H18C H 1.0388 0.4130 0.0066 0.054 Uiso 1 1 calc R
C19 C 0.9297(4) 0.1553(4) 0.02018(17) 0.0451(14) Uani 1 1 d .
H19A H 0.9558 0.0903 0.0144 0.068 Uiso 1 1 calc R
H19B H 0.8714 0.1718 0.0004 0.068 Uiso 1 1 calc R
H19C H 0.9030 0.1576 0.0483 0.068 Uiso 1 1 calc R
C20 C 1.3371(4) -0.0593(3) -0.06353(16) 0.0391(12) Uani 1 1 d .
H20A H 1.3670 -0.1176 -0.0756 0.059 Uiso 1 1 calc R
H20B H 1.2840 -0.0771 -0.0432 0.059 Uiso 1 1 calc R
H20C H 1.3950 -0.0221 -0.0499 0.059 Uiso 1 1 calc R
C21 C 1.3741(5) 0.0599(4) -0.14058(18) 0.0539(17) Uani 1 1 d .
H21A H 1.4283 0.0973 -0.1249 0.081 Uiso 1 1 calc R
H21B H 1.3392 0.1009 -0.1617 0.081 Uiso 1 1 calc R
H21C H 1.4087 0.0053 -0.1539 0.081 Uiso 1 1 calc R
C22 C 1.1709(4) -0.0595(3) -0.13475(16) 0.0419(13) Uani 1 1 d .
H22A H 1.2067 -0.1157 -0.1463 0.063 Uiso 1 1 calc R
H22B H 1.1386 -0.0208 -0.1572 0.063 Uiso 1 1 calc R
H22C H 1.1147 -0.0809 -0.1164 0.063 Uiso 1 1 calc R
Zr1' Zr 0.78547(3) 0.23962(3) 0.311169(12) 0.01854(11) Uani 1 1 d .
H1M' H 0.905(4) 0.298(4) 0.3305(16) 0.058(16) Uiso 1 1 d .
Si1' Si 0.77822(10) 0.04086(8) 0.36002(4) 0.0265(3) Uani 1 1 d .
Si2' Si 0.75299(10) 0.45215(8) 0.39082(4) 0.0260(3) Uani 1 1 d .
Si3' Si 0.54871(10) 0.20331(9) 0.22980(4) 0.0257(3) Uani 1 1 d .
Si4' Si 1.01555(10) 0.26181(9) 0.23081(4) 0.0285(3) Uani 1 1 d .
C1' C 0.7104(4) 0.1582(3) 0.37215(13) 0.0250(10) Uani 1 1 d .
C2' C 0.7673(4) 0.2395(3) 0.38776(13) 0.0241(9) Uani 1 1 d .
H2' H 0.8309 0.2364 0.4048 0.029 Uiso 1 1 calc R
C3' C 0.7162(3) 0.3270(3) 0.37453(12) 0.0232(10) Uani 1 1 d .
C4' C 0.6254(3) 0.2982(3) 0.35055(13) 0.0255(10) Uani 1 1 d .
H4' H 0.5740 0.3403 0.3379 0.031 Uiso 1 1 calc R
C5' C 0.6226(3) 0.1968(3) 0.34835(13) 0.0259(10) Uani 1 1 d .
H5' H 0.5702 0.1600 0.3333 0.031 Uiso 1 1 calc R
C6' C 0.8698(3) 0.2779(3) 0.24225(12) 0.0229(9) Uani 1 1 d .
C7' C 0.7845(3) 0.2123(3) 0.23436(12) 0.0207(9) Uani 1 1 d .
H7' H 0.7932 0.1488 0.2241 0.025 Uiso 1 1 calc R
C8' C 0.6838(3) 0.2545(3) 0.24381(12) 0.0224(9) Uani 1 1 d .
C9' C 0.7092(3) 0.3506(3) 0.25700(13) 0.0234(10) Uani 1 1 d .
H9' H 0.6584 0.3974 0.2651 0.028 Uiso 1 1 calc R
C10' C 0.8199(3) 0.3645(3) 0.25603(13) 0.0241(10) Uani 1 1 d .
H10' H 0.8565 0.4223 0.2634 0.029 Uiso 1 1 calc R
C11' C 0.8466(4) 0.0855(3) 0.31435(14) 0.0312(11) Uani 1 1 d .
H11C H 0.8251 0.0488 0.2892 0.037 Uiso 1 1 calc R
H11D H 0.9258 0.0831 0.3184 0.037 Uiso 1 1 calc R
C12' C 0.6801(4) -0.0573(4) 0.34815(19) 0.0474(14) Uani 1 1 d .
H12D H 0.6288 -0.0360 0.3265 0.071 Uiso 1 1 calc R
H12E H 0.6415 -0.0734 0.3731 0.071 Uiso 1 1 calc R
H12F H 0.7186 -0.1143 0.3387 0.071 Uiso 1 1 calc R
C13' C 0.8651(4) 0.0059(4) 0.40558(15) 0.0389(12) Uani 1 1 d .
H13D H 0.9025 -0.0543 0.3996 0.058 Uiso 1 1 calc R
H13E H 0.8205 -0.0031 0.4296 0.058 Uiso 1 1 calc R
H13F H 0.9180 0.0568 0.4114 0.058 Uiso 1 1 calc R
C14' C 0.6701(5) 0.4823(4) 0.43608(18) 0.0574(17) Uani 1 1 d .
H14D H 0.6985 0.5407 0.4495 0.086 Uiso 1 1 calc R
H14E H 0.6730 0.4289 0.4558 0.086 Uiso 1 1 calc R
H14F H 0.5954 0.4932 0.4267 0.086 Uiso 1 1 calc R
C15' C 0.8988(4) 0.4583(4) 0.4049(2) 0.0522(16) Uani 1 1 d .
H15D H 0.9405 0.4437 0.3806 0.078 Uiso 1 1 calc R
H15E H 0.9159 0.4112 0.4267 0.078 Uiso 1 1 calc R
H15F H 0.9168 0.5230 0.4149 0.078 Uiso 1 1 calc R
C16' C 0.7205(5) 0.5366(4) 0.34819(18) 0.0525(15) Uani 1 1 d .
H16D H 0.7210 0.6026 0.3588 0.079 Uiso 1 1 calc R
H16E H 0.6492 0.5216 0.3362 0.079 Uiso 1 1 calc R
H16F H 0.7743 0.5304 0.3269 0.079 Uiso 1 1 calc R
C17' C 0.5467(4) 0.0718(3) 0.24174(15) 0.0358(12) Uani 1 1 d .
H17D H 0.6047 0.0396 0.2274 0.054 Uiso 1 1 calc R
H17E H 0.4774 0.0445 0.2325 0.054 Uiso 1 1 calc R
H17F H 0.5569 0.0623 0.2716 0.054 Uiso 1 1 calc R
C18' C 0.4400(4) 0.2674(4) 0.25709(17) 0.0450(13) Uani 1 1 d .
H18D H 0.4516 0.2600 0.2870 0.067 Uiso 1 1 calc R
H18E H 0.3701 0.2399 0.2487 0.067 Uiso 1 1 calc R
H18F H 0.4412 0.3358 0.2499 0.067 Uiso 1 1 calc R
C19' C 0.5273(4) 0.2207(4) 0.17284(15) 0.0407(12) Uani 1 1 d .
H19D H 0.5243 0.2897 0.1666 0.061 Uiso 1 1 calc R
H19E H 0.4596 0.1903 0.1637 0.061 Uiso 1 1 calc R
H19F H 0.5869 0.1913 0.1584 0.061 Uiso 1 1 calc R
C20' C 1.0545(4) 0.1331(4) 0.23572(19) 0.0514(16) Uani 1 1 d .
H20D H 1.1312 0.1261 0.2305 0.077 Uiso 1 1 calc R
H20E H 1.0124 0.0949 0.2156 0.077 Uiso 1 1 calc R
H20F H 1.0403 0.1105 0.2637 0.077 Uiso 1 1 calc R
C21' C 1.0994(4) 0.3401(5) 0.26576(18) 0.0583(17) Uani 1 1 d .
H21D H 1.0873 0.3228 0.2945 0.087 Uiso 1 1 calc R
H21E H 1.0795 0.4076 0.2612 0.087 Uiso 1 1 calc R
H21F H 1.1755 0.3312 0.2599 0.087 Uiso 1 1 calc R
C22' C 1.0354(4) 0.2989(4) 0.17623(15) 0.0419(13) Uani 1 1 d .
H22D H 1.1110 0.2899 0.1696 0.063 Uiso 1 1 calc R
H22E H 1.0158 0.3667 0.1728 0.063 Uiso 1 1 calc R
H22F H 0.9899 0.2593 0.1577 0.063 Uiso 1 1 calc R

loop_
_atom_site_aniso_label
_atom_site_aniso_U_11
_atom_site_aniso_U_22
_atom_site_aniso_U_33
_atom_site_aniso_U_23
_atom_site_aniso_U_13
_atom_site_aniso_U_12
Zr1 0.0196(2) 0.01348(19) 0.0197(2) -0.00104(15) -0.00095(16) -0.00030(16)
Si1 0.0265(7) 0.0226(6) 0.0241(6) -0.0006(5) -0.0069(5) 0.0022(5)
Si2 0.0205(6) 0.0256(6) 0.0273(7) 0.0077(5) -0.0013(5) 0.0012(5)
Si3 0.0287(7) 0.0198(6) 0.0276(7) 0.0015(5) 0.0076(5) 0.0041(5)
Si4 0.0330(7) 0.0200(6) 0.0273(7) -0.0065(5) 0.0095(6) -0.0031(5)
C1 0.029(2) 0.0142(19) 0.025(2) -0.0036(16) -0.0067(19) -0.0005(18)
C2 0.026(2) 0.015(2) 0.028(2) -0.0011(17) -0.0019(19) -0.0047(17)
C3 0.020(2) 0.0133(19) 0.029(2) 0.0002(16) -0.0062(18) -0.0009(17)
C4 0.021(2) 0.0147(19) 0.033(3) -0.0039(17) 0.0011(19) 0.0019(17)
C5 0.033(3) 0.0158(19) 0.022(2) -0.0031(17) -0.0013(19) 0.0039(18)
C6 0.022(2) 0.0172(19) 0.021(2) -0.0056(16) 0.0015(18) -0.0075(17)
C7 0.021(2) 0.0137(18) 0.020(2) 0.0008(15) -0.0008(17) -0.0032(16)
C8 0.022(2) 0.0149(19) 0.024(2) -0.0017(16) 0.0010(18) -0.0015(17)
C9 0.017(2) 0.018(2) 0.030(2) 0.0014(17) -0.0047(18) -0.0003(17)
C10 0.026(2) 0.027(2) 0.022(2) -0.0005(18) -0.0024(19) -0.0076(19)
C11 0.030(3) 0.019(2) 0.044(3) -0.001(2) -0.004(2) 0.0043(19)
C12 0.041(3) 0.057(3) 0.030(3) 0.008(2) -0.007(2) 0.016(3)
C13 0.027(3) 0.039(3) 0.044(3) -0.005(2) -0.003(2) -0.001(2)
C14 0.047(3) 0.029(3) 0.043(3) 0.011(2) -0.007(2) 0.003(2)
C15 0.045(3) 0.064(4) 0.036(3) 0.021(3) 0.011(3) 0.017(3)
C16 0.041(3) 0.045(3) 0.044(3) 0.010(2) -0.019(2) -0.007(3)
C17 0.042(3) 0.034(3) 0.027(3) 0.001(2) 0.005(2) 0.002(2)
C18 0.039(3) 0.031(2) 0.038(3) 0.001(2) 0.007(2) 0.015(2)
C19 0.036(3) 0.051(3) 0.049(3) 0.002(3) 0.017(3) -0.013(3)
C20 0.042(3) 0.029(3) 0.047(3) -0.007(2) 0.003(2) 0.006(2)
C21 0.067(4) 0.039(3) 0.058(4) -0.013(3) 0.041(3) -0.012(3)
C22 0.052(3) 0.030(3) 0.044(3) -0.015(2) -0.002(3) -0.006(2)
Zr1' 0.0197(2) 0.0196(2) 0.0164(2) 0.00016(15) 0.00099(16) 0.00142(16)
Si1' 0.0324(7) 0.0215(6) 0.0257(7) 0.0035(5) 0.0024(5) -0.0011(5)
Si2' 0.0253(7) 0.0236(6) 0.0289(7) -0.0059(5) -0.0004(5) 0.0011(5)
Si3' 0.0251(7) 0.0274(6) 0.0241(7) 0.0005(5) -0.0048(5) -0.0026(5)
Si4' 0.0241(7) 0.0345(7) 0.0270(7) 0.0059(5) 0.0042(5) 0.0024(5)
C1' 0.029(3) 0.027(2) 0.020(2) 0.0022(17) 0.0082(19) -0.0018(19)
C2' 0.025(2) 0.029(2) 0.018(2) -0.0017(17) 0.0022(18) 0.0006(19)
C3' 0.027(2) 0.026(2) 0.017(2) -0.0034(17) 0.0028(19) 0.0003(19)
C4' 0.023(2) 0.028(2) 0.026(2) -0.0047(18) 0.0051(19) 0.0033(19)
C5' 0.023(2) 0.028(2) 0.026(2) -0.0066(18) 0.0070(19) -0.0074(19)
C6' 0.029(2) 0.025(2) 0.015(2) 0.0053(17) 0.0026(18) 0.0000(19)
C7' 0.027(2) 0.021(2) 0.014(2) -0.0008(16) -0.0013(17) 0.0017(18)
C8' 0.027(2) 0.022(2) 0.018(2) 0.0035(16) -0.0029(18) 0.0014(18)
C9' 0.027(2) 0.020(2) 0.023(2) 0.0009(17) 0.0015(19) 0.0052(18)
C10' 0.027(2) 0.018(2) 0.027(2) 0.0055(17) -0.0013(19) -0.0024(18)
C11' 0.038(3) 0.032(2) 0.024(2) 0.0059(19) 0.005(2) 0.013(2)
C12' 0.046(3) 0.030(3) 0.066(4) -0.002(3) -0.010(3) -0.005(2)
C13' 0.050(3) 0.037(3) 0.030(3) 0.009(2) -0.003(2) -0.002(2)
C14' 0.065(4) 0.051(3) 0.058(4) -0.031(3) 0.027(3) -0.015(3)
C15' 0.031(3) 0.034(3) 0.090(5) -0.018(3) -0.015(3) -0.001(2)
C16' 0.074(4) 0.029(3) 0.054(4) 0.003(2) -0.009(3) 0.003(3)
C17' 0.046(3) 0.031(3) 0.030(3) 0.000(2) -0.002(2) -0.010(2)
C18' 0.034(3) 0.047(3) 0.053(3) -0.009(3) -0.002(3) 0.003(2)
C19' 0.047(3) 0.043(3) 0.031(3) 0.008(2) -0.015(2) -0.012(3)
C20' 0.036(3) 0.052(3) 0.067(4) 0.024(3) 0.017(3) 0.020(3)
C21' 0.030(3) 0.095(5) 0.049(4) -0.013(3) 0.005(3) -0.010(3)
C22' 0.036(3) 0.058(3) 0.032(3) 0.015(2) 0.011(2) 0.005(3)

loop_
_atom_type_symbol
_atom_type_description
_atom_type_scat_dispersion_real
_atom_type_scat_dispersion_imag
_atom_type_scat_source
C C 0.0033 0.0016 'International Tables Vol C Tables 4.2.6.8 and 6.1.1.4'
H H 0.0000 0.0000 'International Tables Vol C Tables 4.2.6.8 and 6.1.1.4'
Si Si 0.0817 0.0704 'International Tables Vol C Tables 4.2.6.8 and 6.1.1.4'
Zr Zr -2.9673 0.5597 'International Tables Vol C Tables 4.2.6.8 and 6.1.1.4'

loop_
_geom_angle_atom_site_label_1
_geom_angle_atom_site_label_2
_geom_angle_atom_site_label_3
_geom_angle
H1M Zr1 C11 103.5(13)
H1M Zr1 C5 128.7(13)
C11 Zr1 C5 92.98(15)
H1M Zr1 C1 108.8(13)
C11 Zr1 C1 70.63(14)
C5 Zr1 C1 33.63(14)
H1M Zr1 C9 97.1(13)
C11 Zr1 C9 138.02(15)
C5 Zr1 C9 102.07(14)
C1 Zr1 C9 135.28(13)
H1M Zr1 C2 77.7(13)
C11 Zr1 C2 88.34(15)
C5 Zr1 C2 54.26(14)
C1 Zr1 C2 33.04(14)
C9 Zr1 C2 132.05(13)
H1M Zr1 C8 126.8(13)
C11 Zr1 C8 109.23(15)
C5 Zr1 C8 90.46(13)
C1 Zr1 C8 121.00(13)
C9 Zr1 C8 33.13(13)
C2 Zr1 C8 142.03(13)
H1M Zr1 C4 105.4(13)
C11 Zr1 C4 123.90(15)
C5 Zr1 C4 32.79(14)
C1 Zr1 C4 54.88(14)
C9 Zr1 C4 83.77(13)
C2 Zr1 C4 53.36(13)
C8 Zr1 C4 89.75(13)
H1M Zr1 C10 72.5(13)
C11 Zr1 C10 123.86(15)
C5 Zr1 C10 134.18(14)
C1 Zr1 C10 165.21(14)
C9 Zr1 C10 32.45(13)
C2 Zr1 C10 140.12(14)
C8 Zr1 C10 54.50(13)
C4 Zr1 C10 110.34(14)
H1M Zr1 C7 116.3(13)
C11 Zr1 C7 84.54(15)
C5 Zr1 C7 113.40(13)
C1 Zr1 C7 132.46(13)
C9 Zr1 C7 53.50(13)
C2 Zr1 C7 165.47(13)
C8 Zr1 C7 32.66(12)
C4 Zr1 C7 121.75(13)
C10 Zr1 C7 53.16(13)
H1M Zr1 C6 83.8(13)
C11 Zr1 C6 91.95(15)
C5 Zr1 C6 144.53(13)
C1 Zr1 C6 160.22(14)
C9 Zr1 C6 54.17(13)
C2 Zr1 C6 161.07(13)
C8 Zr1 C6 54.92(12)
C4 Zr1 C6 137.91(13)
C10 Zr1 C6 32.44(13)
C7 Zr1 C6 32.44(12)
H1M Zr1 C3 75.5(13)
C11 Zr1 C3 120.68(15)
C5 Zr1 C3 54.67(13)
C1 Zr1 C3 55.29(13)
C9 Zr1 C3 99.62(13)
C2 Zr1 C3 32.56(13)
C8 Zr1 C3 117.90(13)
C4 Zr1 C3 32.37(13)
C10 Zr1 C3 112.45(14)
C7 Zr1 C3 150.28(13)
C6 Zr1 C3 144.43(14)
C11 Si1 C12 113.6(2)
C11 Si1 C13 116.4(2)
C12 Si1 C13 110.7(2)
C11 Si1 C1 95.23(19)
C12 Si1 C1 108.7(2)
C13 Si1 C1 111.2(2)
C11 Si1 Zr1 44.41(14)
C12 Si1 Zr1 117.86(17)
C13 Si1 Zr1 131.44(17)
C1 Si1 Zr1 51.17(13)
C3 Si2 C15 108.9(2)
C3 Si2 C16 110.6(2)
C15 Si2 C16 109.7(3)
C3 Si2 C14 108.4(2)
C15 Si2 C14 110.4(2)
C16 Si2 C14 109.0(2)
C17 Si3 C18 110.8(2)
C17 Si3 C8 111.1(2)
C18 Si3 C8 111.1(2)
C17 Si3 C19 108.4(2)
C18 Si3 C19 107.8(2)
C8 Si3 C19 107.5(2)
C20 Si4 C21 109.9(3)
C20 Si4 C22 109.9(2)
C21 Si4 C22 109.1(3)
C20 Si4 C6 109.8(2)
C21 Si4 C6 110.6(2)
C22 Si4 C6 107.5(2)
C5 C1 C2 105.3(4)
C5 C1 Si1 123.0(3)
C2 C1 Si1 123.4(3)
C5 C1 Zr1 72.3(2)
C2 C1 Zr1 74.4(2)
Si1 C1 Zr1 92.71(15)
C1 C2 C3 111.2(4)
C1 C2 Zr1 72.6(2)
C3 C2 Zr1 76.3(2)
C4 C3 C2 105.0(4)
C4 C3 Si2 127.5(3)
C2 C3 Si2 127.4(3)
C4 C3 Zr1 71.8(2)
C2 C3 Zr1 71.1(2)
Si2 C3 Zr1 124.91(19)
C5 C4 C3 109.7(4)
C5 C4 Zr1 71.1(2)
C3 C4 Zr1 75.8(2)
C4 C5 C1 108.8(4)
C4 C5 Zr1 76.1(2)
C1 C5 Zr1 74.1(2)
C10 C6 C7 105.6(3)
C10 C6 Si4 127.2(3)
C7 C6 Si4 126.9(3)
C10 C6 Zr1 72.6(2)
C7 C6 Zr1 72.9(2)
Si4 C6 Zr1 123.49(19)
C6 C7 C8 110.7(4)
C6 C7 Zr1 74.6(2)
C8 C7 Zr1 72.9(2)
C7 C8 C9 105.2(3)
C7 C8 Si3 124.9(3)
C9 C8 Si3 127.6(3)
C7 C8 Zr1 74.5(2)
C9 C8 Zr1 72.5(2)
Si3 C8 Zr1 130.9(2)
C10 C9 C8 109.3(4)
C10 C9 Zr1 75.2(2)
C8 C9 Zr1 74.3(2)
C9 C10 C6 109.1(4)
C9 C10 Zr1 72.3(2)
C6 C10 Zr1 74.9(2)
Si1 C11 Zr1 100.87(19)
H1M' Zr1' C11' 97.8(17)
H1M' Zr1' C5' 128.8(17)
C11' Zr1' C5' 91.70(15)
H1M' Zr1' C1' 104.9(17)
C11' Zr1' C1' 70.71(14)
C5' Zr1' C1' 33.33(15)
H1M' Zr1' C8' 131.4(17)
C11' Zr1' C8' 106.06(16)
C5' Zr1' C8' 92.67(14)
C1' Zr1' C8' 122.68(14)
H1M' Zr1' C9' 105.1(17)
C11' Zr1' C9' 137.03(15)
C5' Zr1' C9' 101.14(15)
C1' Zr1' C9' 134.00(14)
C8' Zr1' C9' 33.40(13)
H1M' Zr1' C2' 75.8(17)
C11' Zr1' C2' 89.77(15)
C5' Zr1' C2' 53.93(15)
C1' Zr1' C2' 33.05(14)
C8' Zr1' C2' 143.96(14)
C9' Zr1' C2' 130.71(13)
H1M' Zr1' C7' 113.0(17)
C11' Zr1' C7' 83.87(15)
C5' Zr1' C7' 118.06(14)
C1' Zr1' C7' 136.71(14)
C8' Zr1' C7' 33.08(13)
C9' Zr1' C7' 53.85(13)
C2' Zr1' C7' 169.75(13)
H1M' Zr1' C4' 109.7(17)
C11' Zr1' C4' 123.14(15)
C5' Zr1' C4' 32.75(14)
C1' Zr1' C4' 54.79(14)
C8' Zr1' C4' 91.71(14)
C9' Zr1' C4' 82.47(14)
C2' Zr1' C4' 53.24(15)
C7' Zr1' C4' 124.65(14)
H1M' Zr1' C10' 77.3(17)
C11' Zr1' C10' 127.72(14)
C5' Zr1' C10' 132.10(14)
C1' Zr1' C10' 161.38(13)
C8' Zr1' C10' 54.55(14)
C9' Zr1' C10' 32.09(14)
C2' Zr1' C10' 136.25(14)
C7' Zr1' C10' 53.29(13)
C4' Zr1' C10' 106.80(14)
H1M' Zr1' C6' 81.4(17)
C11' Zr1' C6' 95.12(14)
C5' Zr1' C6' 147.80(15)
C1' Zr1' C6' 164.96(13)
C8' Zr1' C6' 55.20(14)
C9' Zr1' C6' 54.23(13)
C2' Zr1' C6' 157.11(14)
C7' Zr1' C6' 32.41(13)
C4' Zr1' C6' 136.53(14)
C10' Zr1' C6' 32.66(13)
H1M' Zr1' C3' 78.7(17)
C11' Zr1' C3' 122.12(14)
C5' Zr1' C3' 54.41(14)
C1' Zr1' C3' 55.44(13)
C8' Zr1' C3' 119.21(14)
C9' Zr1' C3' 98.05(13)
C2' Zr1' C3' 32.82(13)
C7' Zr1' C3' 150.94(14)
C4' Zr1' C3' 32.08(14)
C10' Zr1' C3' 108.04(13)
C6' Zr1' C3' 139.58(13)
C11' Si1' C12' 113.5(3)
C11' Si1' C13' 116.9(2)
C12' Si1' C13' 109.3(2)
C11' Si1' C1' 95.66(18)
C12' Si1' C1' 112.5(2)
C13' Si1' C1' 108.2(2)
C11' Si1' Zr1' 44.48(13)
C12' Si1' Zr1' 124.21(19)
C13' Si1' Zr1' 126.40(16)
C1' Si1' Zr1' 51.21(12)
C16' Si2' C15' 110.0(3)
C16' Si2' C14' 109.4(3)
C15' Si2' C14' 110.9(3)
C16' Si2' C3' 109.6(2)
C15' Si2' C3' 109.8(2)
C14' Si2' C3' 107.1(2)
C8' Si3' C17' 109.9(2)
C8' Si3' C19' 106.7(2)
C17' Si3' C19' 109.2(2)
C8' Si3' C18' 111.4(2)
C17' Si3' C18' 110.7(2)
C19' Si3' C18' 108.9(3)
C20' Si4' C21' 111.8(3)
C20' Si4' C22' 107.7(3)
C21' Si4' C22' 109.0(3)
C20' Si4' C6' 110.4(2)
C21' Si4' C6' 109.6(2)
C22' Si4' C6' 108.3(2)
C2' C1' C5' 105.0(4)
C2' C1' Si1' 122.9(3)
C5' C1' Si1' 123.7(3)
C2' C1' Zr1' 74.0(2)
C5' C1' Zr1' 72.5(2)
Si1' C1' Zr1' 92.59(15)
C1' C2' C3' 111.0(4)
C1' C2' Zr1' 73.0(2)
C3' C2' Zr1' 75.9(2)
C4' C3' C2' 105.3(4)
C4' C3' Si2' 127.2(3)
C2' C3' Si2' 127.2(3)
C4' C3' Zr1' 73.1(2)
C2' C3' Zr1' 71.3(2)
Si2' C3' Zr1' 125.58(19)
C3' C4' C5' 109.2(4)
C3' C4' Zr1' 74.9(2)
C5' C4' Zr1' 70.9(2)
C4' C5' C1' 109.4(4)
C4' C5' Zr1' 76.4(2)
C1' C5' Zr1' 74.1(2)
C7' C6' C10' 105.5(4)
C7' C6' Si4' 127.6(3)
C10' C6' Si4' 126.5(3)
C7' C6' Zr1' 72.3(2)
C10' C6' Zr1' 73.0(2)
Si4' C6' Zr1' 125.2(2)
C6' C7' C8' 110.8(4)
C6' C7' Zr1' 75.3(2)
C8' C7' Zr1' 72.6(2)
C7' C8' C9' 105.1(4)
C7' C8' Si3' 125.6(3)
C9' C8' Si3' 127.9(3)
C7' C8' Zr1' 74.4(2)
C9' C8' Zr1' 73.5(2)
Si3' C8' Zr1' 127.37(19)
C10' C9' C8' 109.2(4)
C10' C9' Zr1' 75.4(2)
C8' C9' Zr1' 73.1(2)
C9' C10' C6' 109.3(4)
C9' C10' Zr1' 72.5(2)
C6' C10' Zr1' 74.4(2)
Si1' C11' Zr1' 101.00(19)

loop_
_geom_bond_atom_site_label_1
_geom_bond_atom_site_label_2
_geom_bond_distance
Zr1 H1M 1.87(4)
Zr1 C11 2.271(5)
Zr1 C5 2.461(4)
Zr1 C1 2.485(4)
Zr1 C9 2.495(4)
Zr1 C2 2.508(4)
Zr1 C8 2.518(4)
Zr1 C4 2.525(4)
Zr1 C10 2.531(4)
Zr1 C7 2.538(4)
Zr1 C6 2.560(4)
Zr1 C3 2.576(4)
Si1 C11 1.849(5)
Si1 C12 1.860(5)
Si1 C13 1.863(5)
Si1 C1 1.881(4)
Si2 C3 1.858(4)
Si2 C15 1.860(5)
Si2 C16 1.860(5)
Si2 C14 1.872(5)
Si3 C17 1.862(5)
Si3 C18 1.862(4)
Si3 C8 1.869(4)
Si3 C19 1.872(5)
Si4 C20 1.857(5)
Si4 C21 1.862(5)
Si4 C22 1.865(5)
Si4 C6 1.873(4)
C1 C5 1.431(6)
C1 C2 1.420(6)
C2 C3 1.427(6)
C3 C4 1.423(6)
C4 C5 1.409(6)
C6 C10 1.422(6)
C6 C7 1.425(5)
C7 C8 1.422(5)
C8 C9 1.429(6)
C9 C10 1.405(6)
Zr1' H1M' 1.78(5)
Zr1' C11' 2.275(4)
Zr1' C5' 2.466(4)
Zr1' C1' 2.487(4)
Zr1' C8' 2.493(4)
Zr1' C9' 2.500(4)
Zr1' C2' 2.499(4)
Zr1' C7' 2.517(4)
Zr1' C4' 2.537(4)
Zr1' C10' 2.538(4)
Zr1' C6' 2.556(4)
Zr1' C3' 2.559(4)
Si1' C11' 1.840(4)
Si1' C12' 1.862(5)
Si1' C13' 1.864(5)
Si1' C1' 1.885(4)
Si2' C16' 1.847(5)
Si2' C15' 1.858(5)
Si2' C14' 1.869(5)
Si2' C3' 1.871(4)
Si3' C8' 1.868(4)
Si3' C17' 1.869(5)
Si3' C19' 1.871(5)
Si3' C18' 1.868(5)
Si4' C20' 1.859(5)
Si4' C21' 1.865(6)
Si4' C22' 1.866(5)
Si4' C6' 1.877(4)
C1' C2' 1.418(6)
C1' C5' 1.420(6)
C2' C3' 1.430(6)
C3' C4' 1.408(6)
C4' C5' 1.412(6)
C6' C7' 1.416(6)
C6' C10' 1.432(6)
C7' C8' 1.426(6)
C8' C9' 1.435(6)
C9' C10' 1.393(6)
